data_4344036
loop_
_publ_author_name
'Xing, Yang'
'Liu, Chun'
'Xiu, Jing-Hai'
'Li, Jiu-Yan'

_publ_section_title
;
 Photostable Fluorophenyl-Substituted Cyclometalated Platinum(II) Emitters
 for Monitoring of Molecular Oxygen in Real Time.
;
_journal_issue 16
_journal_name_full 'Inorganic chemistry'
_journal_page_first 7783
_journal_page_last 7790
_journal_paper_doi 10.1021/acs.inorgchem.5b00775
_journal_volume 54
_journal_year 2015
_chemical_formula_sum 'C45 H35 Cl3 F4 N2 O4 Pt2'
_chemical_formula_weight 1240.28
_chemical_name_systematic
; 
 ? 
;
_space_group_IT_number 60
_symmetry_cell_setting orthorhombic
_symmetry_space_group_name_Hall '-P 2n 2ab'
_symmetry_space_group_name_H-M 'P b c n'
_atom_sites_solution_hydrogens geom
_atom_sites_solution_primary direct
_atom_sites_solution_secondary difmap
_audit_creation_method SHELXL-97
_cell_angle_alpha 90.00
_cell_angle_beta 90.00
_cell_angle_gamma 90.00
_cell_formula_units_Z 4
_cell_length_a 13.184(2)
_cell_length_b 11.970(2)
_cell_length_c 26.428(5)
_cell_measurement_temperature 296(2)
_cell_volume 4170.7(12)
_computing_cell_refinement 'Bruker SMART'
_computing_data_collection 'Bruker SMART'
_computing_data_reduction 'Bruker SAINT'
_computing_molecular_graphics 'Bruker SHELXTL'
_computing_publication_material 'Bruker SHELXTL'
_computing_structure_refinement 'SHELXL-97 (Sheldrick, 1997)'
_computing_structure_solution 'SHELXS-97 (Sheldrick, 1990)'
_diffrn_ambient_temperature 296(2)
_diffrn_measured_fraction_theta_full 0.997
_diffrn_measured_fraction_theta_max 0.997
_diffrn_measurement_device_type 'Bruker APEX-II CCD'
_diffrn_measurement_method '\f and \w scans'
_diffrn_radiation_monochromator graphite
_diffrn_radiation_source 'fine-focus sealed tube'
_diffrn_radiation_type MoK\a
_diffrn_radiation_wavelength 0.71073
_diffrn_reflns_av_R_equivalents 0.0382
_diffrn_reflns_av_sigmaI/netI 0.0273
_diffrn_reflns_limit_h_max 15
_diffrn_reflns_limit_h_min -15
_diffrn_reflns_limit_k_max 11
_diffrn_reflns_limit_k_min -14
_diffrn_reflns_limit_l_max 31
_diffrn_reflns_limit_l_min -31
_diffrn_reflns_number 20744
_diffrn_reflns_theta_full 25.00
_diffrn_reflns_theta_max 25.00
_diffrn_reflns_theta_min 2.18
_exptl_absorpt_coefficient_mu 6.958
_exptl_absorpt_correction_T_max 0.4217
_exptl_absorpt_correction_T_min 0.1673
_exptl_absorpt_correction_type multi-scan
_exptl_absorpt_process_details 'SADABS (Sheldrick, 1996)'
_exptl_crystal_colour yellow
_exptl_crystal_density_diffrn 1.975
_exptl_crystal_density_method 'not measured'
_exptl_crystal_description needle
_exptl_crystal_F_000 2376
_exptl_crystal_size_max 0.40
_exptl_crystal_size_mid 0.15
_exptl_crystal_size_min 0.15
_refine_diff_density_max 1.493
_refine_diff_density_min -0.818
_refine_diff_density_rms 0.107
_refine_ls_extinction_method none
_refine_ls_goodness_of_fit_ref 1.046
_refine_ls_hydrogen_treatment mixed
_refine_ls_matrix_type full
_refine_ls_number_parameters 278
_refine_ls_number_reflns 3668
_refine_ls_number_restraints 0
_refine_ls_restrained_S_all 1.046
_refine_ls_R_factor_all 0.0366
_refine_ls_R_factor_gt 0.0302
_refine_ls_shift/su_max 0.001
_refine_ls_shift/su_mean 0.000
_refine_ls_structure_factor_coef Fsqd
_refine_ls_weighting_details 'calc w=1/[\s^2^(Fo^2^)+(0.0800P)^2^+0.0200P] where P=(Fo^2^+2Fc^2^)/3'
_refine_ls_weighting_scheme calc
_refine_ls_wR_factor_gt 0.1020
_refine_ls_wR_factor_ref 0.1064
_reflns_number_gt 3154
_reflns_number_total 3668
_reflns_threshold_expression >2sigma(I)
_cod_data_source_file ic5b00775_si_003.cif
_cod_data_source_block q1
_cod_depositor_comments
;
The following automatic conversions were performed:

'_symmetry_cell_setting' value 'Orthorhombic' changed to
'orthorhombic' according to
/usr/data/users/saulius/crontab/automatic-downloads/rss-feeds/ACS/lib/dictionaries/cif_core.dic
dictionary named 'cif_core.dic' version 2.4.2 from 2011-04-26.

'_exptl_absorpt_correction_type' value 'multi scan' changed to
'multi-scan' according to
/usr/data/users/saulius/crontab/automatic-downloads/rss-feeds/ACS/lib/dictionaries/cif_core.dic
dictionary named 'cif_core.dic' version 2.4.2 from 2011-04-26.

Automatic conversion script
Id: cif_fix_values 3271 2015-04-21 07:52:19Z andrius 

 Adding full bibliography for 4344036--4344037.cif.
;
_cod_original_cell_volume 4170.9(13)
_cod_original_sg_symbol_H-M 'Pbcn '
_cod_database_code 4344036

loop_
_symmetry_equiv_pos_as_xyz
'x, y, z'
'-x+1/2, -y+1/2, z+1/2'
'-x, y, -z+1/2'
'x+1/2, -y+1/2, -z'
'-x, -y, -z'
'x-1/2, y-1/2, -z-1/2'
'x, -y, z-1/2'
'-x-1/2, y-1/2, z'

loop_
_atom_site_label
_atom_site_type_symbol
_atom_site_fract_x
_atom_site_fract_y
_atom_site_fract_z
_atom_site_U_iso_or_equiv
_atom_site_adp_type
_atom_site_occupancy
_atom_site_symmetry_multiplicity
_atom_site_calc_flag
_atom_site_refinement_flags
Pt1 Pt 0.140798(14) 0.915217(18) 0.027423(7) 0.03269(13) Uani 1 1 d .
N1 N 0.0338(3) 0.8591(3) -0.01906(14) 0.0312(9) Uani 1 1 d .
F1 F -0.3896(4) 0.5711(4) 0.27479(19) 0.1036(17) Uani 1 1 d .
F2 F -0.2782(4) 0.7464(4) 0.30514(15) 0.1081(17) Uani 1 1 d .
O1 O 0.2342(3) 0.9759(3) -0.03096(12) 0.0444(9) Uani 1 1 d .
O2 O 0.2382(2) 0.9665(3) 0.08014(13) 0.0434(8) Uani 1 1 d .
C1 C 0.0347(4) 0.8719(4) -0.06902(19) 0.0392(11) Uani 1 1 d .
H1 H 0.0889 0.9092 -0.0838 0.047 Uiso 1 1 calc R
C2 C -0.0421(4) 0.8316(5) -0.0999(2) 0.0464(13) Uani 1 1 d .
H2 H -0.0394 0.8412 -0.1348 0.056 Uiso 1 1 calc R
C3 C -0.1220(5) 0.7776(5) -0.0778(2) 0.0457(14) Uani 1 1 d .
H3 H -0.1736 0.7484 -0.0979 0.055 Uiso 1 1 calc R
C4 C -0.1263(5) 0.7662(6) -0.0264(2) 0.0409(16) Uani 1 1 d .
H4 H -0.1813 0.7304 -0.0114 0.049 Uiso 1 1 calc R
C5 C -0.0477(3) 0.8086(4) 0.00362(18) 0.0322(10) Uani 1 1 d .
C6 C -0.0416(3) 0.8074(4) 0.05876(17) 0.0326(10) Uani 1 1 d .
C7 C 0.0471(3) 0.8569(4) 0.07867(18) 0.0333(10) Uani 1 1 d .
C8 C 0.0554(4) 0.8620(4) 0.13128(19) 0.0419(12) Uani 1 1 d .
H8 H 0.1119 0.8958 0.1457 0.050 Uiso 1 1 calc R
C9 C -0.0189(4) 0.8179(4) 0.16225(19) 0.0408(12) Uani 1 1 d .
H9 H -0.0103 0.8210 0.1971 0.049 Uiso 1 1 calc R
C10 C -0.1073(4) 0.7683(4) 0.14255(19) 0.0385(11) Uani 1 1 d .
C11 C -0.1188(4) 0.7604(4) 0.0898(2) 0.0359(12) Uani 1 1 d .
H11 H -0.1751 0.7256 0.0756 0.043 Uiso 1 1 calc R
C12 C -0.1849(4) 0.7191(4) 0.17683(18) 0.0420(12) Uani 1 1 d .
C13 C -0.2460(4) 0.6324(5) 0.1616(2) 0.0516(13) Uani 1 1 d .
H13 H -0.2411 0.6070 0.1284 0.062 Uiso 1 1 calc R
C14 C -0.3151(6) 0.5812(5) 0.1939(3) 0.0681(19) Uani 1 1 d .
H14 H -0.3547 0.5217 0.1829 0.082 Uiso 1 1 calc R
C15 C -0.3234(6) 0.6201(7) 0.2419(3) 0.0718(19) Uani 1 1 d .
C16 C -0.2650(5) 0.7092(7) 0.2581(2) 0.0643(17) Uani 1 1 d .
C17 C -0.1972(5) 0.7602(5) 0.2263(2) 0.0524(14) Uani 1 1 d .
H17 H -0.1597 0.8214 0.2374 0.063 Uiso 1 1 calc R
C18 C 0.3149(4) 1.0328(5) -0.0224(2) 0.0453(13) Uani 1 1 d .
C19 C 0.3555(4) 1.0576(7) 0.0250(3) 0.0485(19) Uani 1 1 d .
H19 H 0.4138 1.1014 0.0253 0.058 Uiso 1 1 calc R
C20 C 0.3185(4) 1.0239(5) 0.0720(2) 0.0478(13) Uani 1 1 d .
C21 C 0.3687(6) 1.0754(7) -0.0687(4) 0.077(3) Uani 1 1 d .
H21A H 0.4225 1.1247 -0.0587 0.115 Uiso 1 1 calc R
H21B H 0.3215 1.1151 -0.0897 0.115 Uiso 1 1 calc R
H21C H 0.3963 1.0135 -0.0872 0.115 Uiso 1 1 calc R
C22 C 0.3738(5) 1.0586(6) 0.1199(3) 0.066(2) Uani 1 1 d .
H22A H 0.4208 1.1175 0.1122 0.100 Uiso 1 1 calc R
H22B H 0.4101 0.9958 0.1334 0.100 Uiso 1 1 calc R
H22C H 0.3256 1.0846 0.1445 0.100 Uiso 1 1 calc R
C23 C 0.4597(13) 0.9328(11) 0.2455(7) 0.086(5) Uani 0.50 1 d P
Cl1 Cl 0.5000 1.0621(3) 0.2500 0.159(2) Uani 1 2 d S
Cl2 Cl 0.5356(3) 0.8613(3) 0.19863(12) 0.1823(19) Uani 1 1 d .
H23 H 0.4106 0.9183 0.2204 0.273 Uiso 0.50 1 d PR

loop_
_atom_site_aniso_label
_atom_site_aniso_U_11
_atom_site_aniso_U_22
_atom_site_aniso_U_33
_atom_site_aniso_U_23
_atom_site_aniso_U_13
_atom_site_aniso_U_12
Pt1 0.02561(18) 0.03112(19) 0.04133(19) -0.00202(7) -0.00007(7) 0.00045(7)
N1 0.032(2) 0.026(2) 0.036(2) -0.0034(16) 0.0002(17) 0.0024(17)
F1 0.093(3) 0.145(5) 0.073(3) 0.037(3) 0.029(3) -0.028(3)
F2 0.102(4) 0.175(5) 0.048(2) -0.005(3) 0.023(2) -0.018(3)
O1 0.033(2) 0.048(2) 0.052(2) -0.0040(16) 0.0063(14) -0.0116(18)
O2 0.0314(18) 0.048(2) 0.051(2) -0.0037(17) -0.0045(15) -0.0052(16)
C1 0.046(3) 0.034(3) 0.038(3) 0.000(2) 0.006(2) -0.002(2)
C2 0.053(3) 0.050(3) 0.035(3) 0.000(2) -0.004(2) 0.006(3)
C3 0.055(3) 0.043(3) 0.039(3) -0.001(2) -0.010(3) -0.009(3)
C4 0.030(3) 0.038(4) 0.054(4) -0.002(2) -0.006(2) -0.010(2)
C5 0.027(2) 0.032(3) 0.038(3) 0.000(2) -0.001(2) 0.0023(19)
C6 0.030(2) 0.030(3) 0.038(3) -0.002(2) -0.003(2) 0.003(2)
C7 0.023(2) 0.033(3) 0.045(3) -0.002(2) -0.0011(19) 0.0029(19)
C8 0.034(3) 0.045(3) 0.046(3) -0.007(2) -0.012(2) -0.001(2)
C9 0.039(3) 0.049(3) 0.034(3) -0.001(2) -0.004(2) 0.002(2)
C10 0.034(3) 0.045(3) 0.036(3) 0.001(2) 0.001(2) 0.007(2)
C11 0.030(2) 0.038(3) 0.040(3) 0.006(2) 0.008(2) 0.015(2)
C12 0.040(3) 0.051(3) 0.035(3) 0.012(2) 0.006(2) 0.007(3)
C13 0.052(3) 0.058(3) 0.045(3) 0.001(3) 0.005(3) -0.001(3)
C14 0.064(4) 0.072(5) 0.069(5) 0.022(3) 0.006(4) -0.002(3)
C15 0.062(4) 0.099(5) 0.054(4) 0.028(4) 0.019(3) -0.003(4)
C16 0.063(4) 0.097(5) 0.033(3) 0.007(3) 0.009(3) 0.007(4)
C17 0.048(3) 0.066(4) 0.043(3) -0.001(3) 0.002(3) -0.001(3)
C18 0.041(3) 0.037(3) 0.058(4) 0.002(2) 0.010(2) 0.002(3)
C19 0.031(4) 0.044(4) 0.071(5) -0.006(3) 0.000(2) -0.010(2)
C20 0.036(3) 0.045(3) 0.062(4) -0.006(3) -0.005(3) -0.001(3)
C21 0.059(5) 0.096(7) 0.076(6) 0.003(4) 0.017(4) -0.028(4)
C22 0.053(4) 0.071(4) 0.075(5) -0.005(4) -0.024(3) -0.016(3)
C23 0.111(15) 0.066(8) 0.080(11) 0.013(8) -0.022(12) -0.021(7)
Cl1 0.282(7) 0.072(2) 0.123(3) 0.000 -0.012(4) 0.000
Cl2 0.268(4) 0.173(3) 0.106(2) -0.050(2) -0.047(3) 0.130(3)

loop_
_atom_type_symbol
_atom_type_description
_atom_type_scat_dispersion_real
_atom_type_scat_dispersion_imag
_atom_type_scat_source
C C 0.0033 0.0016 'International Tables Vol C Tables 4.2.6.8 and 6.1.1.4'
H H 0.0000 0.0000 'International Tables Vol C Tables 4.2.6.8 and 6.1.1.4'
N N 0.0061 0.0033 'International Tables Vol C Tables 4.2.6.8 and 6.1.1.4'
O O 0.0106 0.0060 'International Tables Vol C Tables 4.2.6.8 and 6.1.1.4'
F F 0.0171 0.0103 'International Tables Vol C Tables 4.2.6.8 and 6.1.1.4'
Pt Pt -1.7033 8.3905 'International Tables Vol C Tables 4.2.6.8 and 6.1.1.4'
Cl Cl 0.1484 0.1585 'International Tables Vol C Tables 4.2.6.8 and 6.1.1.4'

loop_
_geom_angle_atom_site_label_1
_geom_angle_atom_site_label_2
_geom_angle_atom_site_label_3
_geom_angle
_geom_angle_site_symmetry_1
_geom_angle_site_symmetry_3
C7 Pt1 N1 81.91(19) . .
C7 Pt1 O2 91.88(17) . .
N1 Pt1 O2 173.79(15) . .
C7 Pt1 O1 176.40(16) . .
N1 Pt1 O1 94.52(15) . .
O2 Pt1 O1 91.68(15) . .
C1 N1 C5 119.5(4) . .
C1 N1 Pt1 124.7(3) . .
C5 N1 Pt1 115.8(3) . .
C18 O1 Pt1 122.6(3) . .
C20 O2 Pt1 125.5(3) . .
N1 C1 C2 122.5(5) . .
N1 C1 H1 118.7 . .
C2 C1 H1 118.7 . .
C3 C2 C1 118.4(5) . .
C3 C2 H2 120.8 . .
C1 C2 H2 120.8 . .
C4 C3 C2 120.3(5) . .
C4 C3 H3 119.9 . .
C2 C3 H3 119.9 . .
C3 C4 C5 119.7(5) . .
C3 C4 H4 120.1 . .
C5 C4 H4 120.1 . .
N1 C5 C4 119.5(4) . .
N1 C5 C6 113.5(4) . .
C4 C5 C6 127.0(4) . .
C7 C6 C11 122.9(4) . .
C7 C6 C5 114.4(4) . .
C11 C6 C5 122.7(4) . .
C8 C7 C6 117.0(4) . .
C8 C7 Pt1 128.5(4) . .
C6 C7 Pt1 114.4(3) . .
C9 C8 C7 121.2(4) . .
C9 C8 H8 119.4 . .
C7 C8 H8 119.4 . .
C8 C9 C10 121.9(5) . .
C8 C9 H9 119.0 . .
C10 C9 H9 119.0 . .
C11 C10 C9 119.0(5) . .
C11 C10 C12 120.2(5) . .
C9 C10 C12 120.7(5) . .
C10 C11 C6 117.8(5) . .
C10 C11 H11 121.1 . .
C6 C11 H11 121.1 . .
C13 C12 C17 118.0(5) . .
C13 C12 C10 121.6(5) . .
C17 C12 C10 120.4(5) . .
C12 C13 C14 122.4(6) . .
C12 C13 H13 118.8 . .
C14 C13 H13 118.8 . .
C15 C14 C13 118.5(7) . .
C15 C14 H14 120.8 . .
C13 C14 H14 120.8 . .
C14 C15 F1 120.0(8) . .
C14 C15 C16 120.6(6) . .
F1 C15 C16 119.5(7) . .
F2 C16 C17 120.5(6) . .
F2 C16 C15 118.2(6) . .
C17 C16 C15 121.2(6) . .
C16 C17 C12 119.3(6) . .
C16 C17 H17 120.4 . .
C12 C17 H17 120.4 . .
O1 C18 C19 126.1(5) . .
O1 C18 C21 115.3(6) . .
C19 C18 C21 118.6(6) . .
C18 C19 C20 127.2(6) . .
C18 C19 H19 116.4 . .
C20 C19 H19 116.4 . .
O2 C20 C19 126.5(5) . .
O2 C20 C22 113.7(5) . .
C19 C20 C22 119.7(6) . .
C18 C21 H21A 109.5 . .
C18 C21 H21B 109.5 . .
H21A C21 H21B 109.5 . .
C18 C21 H21C 109.5 . .
H21A C21 H21C 109.5 . .
H21B C21 H21C 109.5 . .
C20 C22 H22A 109.5 . .
C20 C22 H22B 109.5 . .
H22A C22 H22B 109.5 . .
C20 C22 H22C 109.5 . .
H22A C22 H22C 109.5 . .
H22B C22 H22C 109.5 . .
C23 C23 Cl1 70.6(6) 3_655 .
C23 C23 Cl2 77.0(16) 3_655 3_655
Cl1 C23 Cl2 113.4(10) . 3_655
C23 C23 Cl2 67.0(18) 3_655 .
Cl1 C23 Cl2 108.5(10) . .
Cl2 C23 Cl2 109.6(9) 3_655 .
C23 C23 H23 145.4 3_655 .
Cl1 C23 H23 116.5 . .
Cl2 C23 H23 122.8 3_655 .
Cl2 C23 H23 79.1 . .
C23 Cl1 C23 38.8(12) 3_655 .
C23 Cl2 C23 36.0(10) 3_655 .

loop_
_geom_bond_atom_site_label_1
_geom_bond_atom_site_label_2
_geom_bond_distance
_geom_bond_site_symmetry_2
Pt1 C7 1.962(5) .
Pt1 N1 1.988(4) .
Pt1 O2 1.992(3) .
Pt1 O1 2.103(3) .
N1 C1 1.329(6) .
N1 C5 1.370(6) .
F1 C15 1.363(8) .
F2 C16 1.333(7) .
O1 C18 1.284(7) .
O2 C20 1.280(6) .
C1 C2 1.387(7) .
C1 H1 0.9300 .
C2 C3 1.367(8) .
C2 H2 0.9300 .
C3 C4 1.366(7) .
C3 H3 0.9300 .
C4 C5 1.402(7) .
C4 H4 0.9300 .
C5 C6 1.460(7) .
C6 C7 1.413(6) .
C6 C11 1.423(7) .
C7 C8 1.396(7) .
C8 C9 1.382(7) .
C8 H8 0.9300 .
C9 C10 1.407(7) .
C9 H9 0.9300 .
C10 C11 1.406(7) .
C10 C12 1.489(7) .
C11 H11 0.9300 .
C12 C13 1.375(8) .
C12 C17 1.407(7) .
C13 C14 1.391(9) .
C13 H13 0.9300 .
C14 C15 1.356(10) .
C14 H14 0.9300 .
C15 C16 1.383(10) .
C16 C17 1.369(8) .
C17 H17 0.9300 .
C18 C19 1.393(9) .
C18 C21 1.503(10) .
C19 C20 1.394(9) .
C19 H19 0.9300 .
C20 C22 1.521(9) .
C21 H21A 0.9600 .
C21 H21B 0.9600 .
C21 H21C 0.9600 .
C22 H22A 0.9600 .
C22 H22B 0.9600 .
C22 H22C 0.9600 .
C23 C23 1.09(3) 3_655
C23 Cl1 1.641(14) .
C23 Cl2 1.708(17) 3_655
C23 Cl2 1.81(2) .
C23 H23 0.9430 .
Cl1 C23 1.641(14) 3_655
Cl2 C23 1.708(17) 3_655
